data_7034360
loop_
_publ_author_name
'Beckett, Michael A.'
'Coles, Simon J.'
'Davies, R. Andrew'
'Horton, Peter N.'
'Jones, Charlotte L.'

_publ_section_title
;
 Pentaborate(1-) salts templated by substituted pyrrolidinium cations:
 synthesis, structural characterization, and modelling of solid-state
 H-bond interactions by DFT calculations.
;
_journal_issue 15
_journal_name_full 'Dalton transactions (Cambridge, England : 2003)'
_journal_page_first 7032
_journal_page_last 7040
_journal_paper_doi 10.1039/c5dt00248f
_journal_volume 44
_journal_year 2015
_chemical_formula_moiety 'B5 H4 O10, C6 H14 N'
_chemical_formula_sum 'C6 H18 B5 N O10'
_chemical_formula_weight 318.26
_chemical_name_systematic
;
 ?
;
_space_group_crystal_system triclinic
_space_group_IT_number 2
_space_group_name_Hall '-P 1'
_space_group_name_H-M_alt 'P -1'
_symmetry_space_group_name_Hall '-P 1'
_symmetry_space_group_name_H-M 'P -1'
_atom_sites_solution_hydrogens geom
_audit_creation_method SHELXL-2012
_audit_update_record
;
2015-01-15 deposited with the CCDC.
2015-02-17 downloaded from the CCDC.
;
_cell_angle_alpha 64.88(2)
_cell_angle_beta 75.49(3)
_cell_angle_gamma 84.73(4)
_cell_formula_units_Z 2
_cell_length_a 9.166(4)
_cell_length_b 9.380(5)
_cell_length_c 9.883(4)
_cell_measurement_reflns_used 2954
_cell_measurement_temperature 100(2)
_cell_measurement_theta_max 29.4
_cell_measurement_theta_min 2.3
_cell_volume 744.7(6)
_computing_cell_refinement
;
Rigaku CrystalClear-SM Expert 3.1 b18
;
_computing_data_collection
;
Rigaku CrystalClear-SM Expert 3.1 b18
;
_computing_data_reduction
;
Rigaku CrystalClear-SM Expert 3.1 b18
;
_computing_molecular_graphics 'ORTEP3 for Windows (Farrugia, 1997)'
_computing_publication_material 'WINGX (Farrugia, 1998)'
_computing_structure_refinement 'SHELXL-2012 (Sheldrick, 2012)'
_computing_structure_solution 'SHELXS-97 (Sheldrick, 2008)'
_diffrn_ambient_temperature 100(2)
_diffrn_detector 'CCD plate'
_diffrn_detector_area_resol_mean 28.5714
_diffrn_detector_type 'Rigaku HG Saturn724+ (2x2 bin mode)'
_diffrn_measured_fraction_theta_full 0.988
_diffrn_measured_fraction_theta_max 0.982
_diffrn_measurement_device 'four-circle \k goniometer'
_diffrn_measurement_device_type 'Rigaku AFC12 (Right)'
_diffrn_measurement_method 'profile data from \w-scans'
_diffrn_measurement_specimen_support 'MiTeGen MicroMesh'
_diffrn_radiation_collimation 'Confocal mirrors, HF Varimax '
_diffrn_radiation_type MoK\a
_diffrn_radiation_wavelength 0.71075
_diffrn_reflns_av_R_equivalents 0.0428
_diffrn_reflns_av_unetI/netI 0.0380
_diffrn_reflns_Laue_measured_fraction_full 0.988
_diffrn_reflns_Laue_measured_fraction_max 0.982
_diffrn_reflns_limit_h_max 10
_diffrn_reflns_limit_h_min -11
_diffrn_reflns_limit_k_max 11
_diffrn_reflns_limit_k_min -12
_diffrn_reflns_limit_l_max 12
_diffrn_reflns_limit_l_min -12
_diffrn_reflns_number 9366
_diffrn_reflns_point_group_measured_fraction_full 0.988
_diffrn_reflns_point_group_measured_fraction_max 0.982
_diffrn_reflns_theta_full 25.242
_diffrn_reflns_theta_max 27.478
_diffrn_reflns_theta_min 3.081
_diffrn_source 'Rotating Anode'
_diffrn_source_current 55.0
_diffrn_source_power 2.475
_diffrn_source_voltage 45.0
_exptl_absorpt_coefficient_mu 0.123
_exptl_absorpt_correction_T_max 1.000
_exptl_absorpt_correction_T_min 0.822
_exptl_absorpt_correction_type multi-scan
_exptl_absorpt_process_details
;
Rigaku CrystalClear-SM Expert 3.1 b18
;
_exptl_crystal_colour Colourless
_exptl_crystal_density_diffrn 1.419
_exptl_crystal_description Plate
_exptl_crystal_F_000 332
_exptl_crystal_size_max 0.230
_exptl_crystal_size_mid 0.100
_exptl_crystal_size_min 0.030
_refine_diff_density_max 0.362
_refine_diff_density_min -0.314
_refine_diff_density_rms 0.064
_refine_ls_extinction_method none
_refine_ls_goodness_of_fit_ref 1.084
_refine_ls_hydrogen_treatment constr
_refine_ls_matrix_type full
_refine_ls_number_parameters 205
_refine_ls_number_reflns 3355
_refine_ls_number_restraints 0
_refine_ls_restrained_S_all 1.084
_refine_ls_R_factor_all 0.0595
_refine_ls_R_factor_gt 0.0524
_refine_ls_shift/su_max 0.000
_refine_ls_shift/su_mean 0.000
_refine_ls_structure_factor_coef Fsqd
_refine_ls_weighting_details
;
 w=1/[\s^2^(Fo^2^)+(0.0948P)^2^+0.0624P]
 where P=(Fo^2^+2Fc^2^)/3
;
_refine_ls_weighting_scheme calc
_refine_ls_wR_factor_gt 0.1473
_refine_ls_wR_factor_ref 0.1549
_reflns_Friedel_coverage 0.000
_reflns_number_gt 2919
_reflns_number_total 3355
_reflns_threshold_expression 'I > 2\s(I)'
_cod_data_source_file c5dt00248f6.cif
_cod_data_source_block 2
_cod_depositor_comments
;
The following automatic conversions were performed:

'_exptl_absorpt_correction_type' value 'Multi-scan' changed to
'multi-scan' according to
/usr/data/users/saulius/crontab/automatic-downloads/rss-feeds/RSC/lib/dictionaries/cif_core.dic
dictionary named 'cif_core.dic' version 2.4.2 from 2011-04-26.

Automatic conversion script
Id: cif_fix_values 3105 2015-03-04 15:46:00Z robertas 

 Adding full bibliography for 7034358--7034361.cif.
;
_cod_database_code 7034360
_shelx_space_group_comment
;
The symmetry employed for this shelxl refinement is uniquely defined
by the following loop, which should always be used as a source of
symmetry information in preference to the above space-group names.
They are only intended as comments.
;
_shelx_estimated_absorpt_t_min 0.972
_shelx_estimated_absorpt_t_max 0.996
_shelxl_version_number 2012-9

loop_
_space_group_symop_operation_xyz
'x, y, z'
'-x, -y, -z'

loop_
_atom_site_label
_atom_site_type_symbol
_atom_site_fract_x
_atom_site_fract_y
_atom_site_fract_z
_atom_site_U_iso_or_equiv
_atom_site_adp_type
_atom_site_occupancy
_atom_site_site_symmetry_order
_atom_site_calc_flag
_atom_site_refinement_flags_posn
_atom_site_refinement_flags_adp
B1 B 0.69382(18) 0.38952(19) 0.24829(19) 0.0172(3) Uani 1 1 d . .
B2 B 0.88750(19) 0.6083(2) 0.12982(19) 0.0190(3) Uani 1 1 d . .
B3 B 0.67945(18) 0.61041(19) 0.33085(19) 0.0173(3) Uani 1 1 d . .
B4 B 0.66937(18) 0.1029(2) 0.3283(2) 0.0189(3) Uani 1 1 d . .
B5 B 0.53076(18) 0.2760(2) 0.1489(2) 0.0194(4) Uani 1 1 d . .
O1 O 0.83725(11) 0.46911(12) 0.14460(12) 0.0194(3) Uani 1 1 d . .
O2 O 0.80748(12) 0.68311(12) 0.21966(13) 0.0214(3) Uani 1 1 d . .
O3 O 0.62789(11) 0.46935(12) 0.35124(12) 0.0182(3) Uani 1 1 d . .
O4 O 0.72301(11) 0.22635(12) 0.34084(12) 0.0185(3) Uani 1 1 d . .
O5 O 0.57085(12) 0.12458(12) 0.23555(13) 0.0225(3) Uani 1 1 d . .
O6 O 0.58805(11) 0.40312(12) 0.15289(12) 0.0189(3) Uani 1 1 d . .
O7 O 1.01774(12) 0.68017(13) 0.02972(14) 0.0255(3) Uani 1 1 d . .
H7 H 1.0564 0.6278 -0.0210 0.038 Uiso 1 1 calc R U
O8 O 0.60989(12) 0.68631(12) 0.42036(13) 0.0210(3) Uani 1 1 d . .
H8 H 0.5371 0.6309 0.4877 0.032 Uiso 1 1 calc R U
O9 O 0.71705(13) -0.04396(12) 0.40904(13) 0.0237(3) Uani 1 1 d . .
H9 H 0.6754 -0.1105 0.3943 0.035 Uiso 1 1 calc R U
O10 O 0.43505(13) 0.29164(13) 0.05818(14) 0.0264(3) Uani 1 1 d . .
H10 H 0.4269 0.3875 0.0022 0.040 Uiso 1 1 calc R U
C1 C 0.0736(2) 0.7738(2) 0.4036(2) 0.0302(4) Uani 1 1 d . .
H1A H -0.0363 0.7789 0.4107 0.036 Uiso 1 1 calc R U
H1B H 0.0916 0.7643 0.5017 0.036 Uiso 1 1 calc R U
C2 C 0.1426(2) 0.6354(2) 0.3664(2) 0.0345(4) Uani 1 1 d . .
H2A H 0.0769 0.6029 0.3184 0.041 Uiso 1 1 calc R U
H2B H 0.1555 0.5442 0.4611 0.041 Uiso 1 1 calc R U
C3 C 0.2964(2) 0.6955(3) 0.2540(3) 0.0414(5) Uani 1 1 d . .
H3A H 0.3784 0.6268 0.2940 0.050 Uiso 1 1 calc R U
H3B H 0.2976 0.6990 0.1522 0.050 Uiso 1 1 calc R U
C4 C 0.3144(2) 0.8612(2) 0.2425(3) 0.0401(5) Uani 1 1 d . .
H4A H 0.3645 0.8582 0.3215 0.048 Uiso 1 1 calc R U
H4B H 0.3737 0.9306 0.1395 0.048 Uiso 1 1 calc R U
C5 C 0.0915(2) 0.9566(2) 0.1320(2) 0.0311(4) Uani 1 1 d . .
H5A H 0.0920 0.8628 0.1119 0.047 Uiso 1 1 calc R U
H5B H 0.1535 1.0400 0.0425 0.047 Uiso 1 1 calc R U
H5C H -0.0121 0.9930 0.1515 0.047 Uiso 1 1 calc R U
C6 C 0.1417(2) 1.0572(2) 0.3065(2) 0.0336(4) Uani 1 1 d . .
H6A H 0.1967 1.1465 0.2175 0.050 Uiso 1 1 calc R U
H6B H 0.1847 1.0332 0.3950 0.050 Uiso 1 1 calc R U
H6C H 0.0353 1.0839 0.3310 0.050 Uiso 1 1 calc R U
N1 N 0.15433(15) 0.91669(16) 0.27007(16) 0.0247(3) Uani 1 1 d . .

loop_
_atom_site_aniso_label
_atom_site_aniso_U_11
_atom_site_aniso_U_22
_atom_site_aniso_U_33
_atom_site_aniso_U_23
_atom_site_aniso_U_13
_atom_site_aniso_U_12
B1 0.0166(8) 0.0165(8) 0.0211(8) -0.0091(7) -0.0056(6) -0.0016(6)
B2 0.0182(8) 0.0196(8) 0.0219(8) -0.0103(7) -0.0055(6) -0.0012(6)
B3 0.0170(8) 0.0165(8) 0.0193(8) -0.0069(6) -0.0061(6) -0.0011(6)
B4 0.0159(8) 0.0203(8) 0.0228(8) -0.0103(7) -0.0053(6) -0.0010(6)
B5 0.0165(8) 0.0196(8) 0.0232(8) -0.0085(7) -0.0066(6) -0.0017(6)
O1 0.0173(5) 0.0193(5) 0.0237(6) -0.0120(5) -0.0019(4) -0.0031(4)
O2 0.0206(6) 0.0189(5) 0.0265(6) -0.0126(5) -0.0007(4) -0.0052(4)
O3 0.0185(5) 0.0170(5) 0.0204(5) -0.0094(4) -0.0029(4) -0.0028(4)
O4 0.0197(5) 0.0158(5) 0.0236(5) -0.0091(4) -0.0095(4) -0.0005(4)
O5 0.0247(6) 0.0174(5) 0.0292(6) -0.0081(5) -0.0149(4) -0.0019(4)
O6 0.0197(5) 0.0169(5) 0.0221(5) -0.0076(4) -0.0089(4) -0.0001(4)
O7 0.0231(6) 0.0252(6) 0.0310(6) -0.0185(5) 0.0037(5) -0.0076(5)
O8 0.0199(5) 0.0193(5) 0.0247(6) -0.0116(5) -0.0004(4) -0.0048(4)
O9 0.0280(6) 0.0164(5) 0.0333(6) -0.0112(5) -0.0170(5) 0.0000(4)
O10 0.0292(6) 0.0205(6) 0.0320(6) -0.0064(5) -0.0184(5) -0.0032(5)
C1 0.0280(9) 0.0312(9) 0.0286(9) -0.0067(7) -0.0106(7) -0.0039(7)
C2 0.0341(10) 0.0327(9) 0.0376(10) -0.0100(8) -0.0189(8) 0.0023(7)
C3 0.0306(10) 0.0472(12) 0.0468(12) -0.0195(10) -0.0127(8) 0.0087(8)
C4 0.0176(8) 0.0453(11) 0.0526(12) -0.0163(10) -0.0069(8) -0.0020(8)
C5 0.0400(10) 0.0303(9) 0.0276(9) -0.0120(7) -0.0153(7) -0.0015(7)
C6 0.0425(10) 0.0329(9) 0.0346(9) -0.0176(8) -0.0164(8) -0.0047(8)
N1 0.0206(7) 0.0283(7) 0.0286(7) -0.0124(6) -0.0101(5) -0.0017(5)

loop_
_atom_type_symbol
_atom_type_description
_atom_type_scat_dispersion_real
_atom_type_scat_dispersion_imag
_atom_type_scat_source
C C 0.0033 0.0016 'International Tables Vol C Tables 4.2.6.8 and 6.1.1.4'
H H 0.0000 0.0000 'International Tables Vol C Tables 4.2.6.8 and 6.1.1.4'
B B 0.0013 0.0007 'International Tables Vol C Tables 4.2.6.8 and 6.1.1.4'
N N 0.0061 0.0033 'International Tables Vol C Tables 4.2.6.8 and 6.1.1.4'
O O 0.0106 0.0060 'International Tables Vol C Tables 4.2.6.8 and 6.1.1.4'

loop_
_geom_angle_atom_site_label_1
_geom_angle_atom_site_label_2
_geom_angle_atom_site_label_3
_geom_angle
O4 B1 O6 111.94(12)
O4 B1 O1 109.18(13)
O6 B1 O1 108.14(13)
O4 B1 O3 109.29(13)
O6 B1 O3 108.59(12)
O1 B1 O3 109.68(12)
O7 B2 O1 122.66(14)
O7 B2 O2 116.50(13)
O1 B2 O2 120.83(14)
O3 B3 O8 122.11(14)
O3 B3 O2 121.53(14)
O8 B3 O2 116.34(13)
O4 B4 O9 117.83(14)
O4 B4 O5 121.63(15)
O9 B4 O5 120.54(14)
O10 B5 O6 122.13(15)
O10 B5 O5 117.00(14)
O6 B5 O5 120.86(14)
B2 O1 B1 124.40(12)
B3 O2 B2 119.14(12)
B3 O3 B1 123.44(12)
B4 O4 B1 123.03(13)
B5 O5 B4 119.09(13)
B5 O6 B1 123.19(12)
B2 O7 H7 109.5
B3 O8 H8 109.5
B4 O9 H9 109.5
B5 O10 H10 109.5
N1 C1 C2 103.90(15)
N1 C1 H1A 111.0
C2 C1 H1A 111.0
N1 C1 H1B 111.0
C2 C1 H1B 111.0
H1A C1 H1B 109.0
C1 C2 C3 106.01(16)
C1 C2 H2A 110.5
C3 C2 H2A 110.5
C1 C2 H2B 110.5
C3 C2 H2B 110.5
H2A C2 H2B 108.7
C4 C3 C2 104.68(17)
C4 C3 H3A 110.8
C2 C3 H3A 110.8
C4 C3 H3B 110.8
C2 C3 H3B 110.8
H3A C3 H3B 108.9
N1 C4 C3 103.60(15)
N1 C4 H4A 111.0
C3 C4 H4A 111.0
N1 C4 H4B 111.0
C3 C4 H4B 111.0
H4A C4 H4B 109.0
N1 C5 H5A 109.5
N1 C5 H5B 109.5
H5A C5 H5B 109.5
N1 C5 H5C 109.5
H5A C5 H5C 109.5
H5B C5 H5C 109.5
N1 C6 H6A 109.5
N1 C6 H6B 109.5
H6A C6 H6B 109.5
N1 C6 H6C 109.5
H6A C6 H6C 109.5
H6B C6 H6C 109.5
C6 N1 C5 108.81(14)
C6 N1 C4 112.50(14)
C5 N1 C4 110.51(15)
C6 N1 C1 112.22(14)
C5 N1 C1 110.19(13)
C4 N1 C1 102.51(14)

loop_
_geom_bond_atom_site_label_1
_geom_bond_atom_site_label_2
_geom_bond_distance
B1 O4 1.452(2)
B1 O6 1.476(2)
B1 O1 1.480(2)
B1 O3 1.4889(19)
B2 O7 1.359(2)
B2 O1 1.361(2)
B2 O2 1.388(2)
B3 O3 1.362(2)
B3 O8 1.3655(19)
B3 O2 1.384(2)
B4 O4 1.362(2)
B4 O9 1.362(2)
B4 O5 1.386(2)
B5 O10 1.362(2)
B5 O6 1.365(2)
B5 O5 1.384(2)
O7 H7 0.8400
O8 H8 0.8400
O9 H9 0.8400
O10 H10 0.8400
C1 N1 1.509(2)
C1 C2 1.535(3)
C1 H1A 0.9900
C1 H1B 0.9900
C2 C3 1.539(3)
C2 H2A 0.9900
C2 H2B 0.9900
C3 C4 1.531(3)
C3 H3A 0.9900
C3 H3B 0.9900
C4 N1 1.509(2)
C4 H4A 0.9900
C4 H4B 0.9900
C5 N1 1.501(2)
C5 H5A 0.9800
C5 H5B 0.9800
C5 H5C 0.9800
C6 N1 1.495(2)
C6 H6A 0.9800
C6 H6B 0.9800
C6 H6C 0.9800

loop_
_geom_hbond_atom_site_label_D
_geom_hbond_atom_site_label_H
_geom_hbond_atom_site_label_A
_geom_hbond_distance_DH
_geom_hbond_distance_HA
_geom_hbond_distance_DA
_geom_hbond_angle_DHA
_geom_hbond_site_symmetry_A
O7 H7 O1 0.84 1.86 2.6933(18) 172.5 2_765
O8 H8 O3 0.84 1.87 2.702(2) 171.4 2_666
O9 H9 O8 0.84 1.94 2.746(2) 159.6 1_545
O10 H10 O6 0.84 1.93 2.763(2) 170.7 2_665
C1 H1B O4 0.99 2.60 3.495(2) 149.6 2_666

loop_
_geom_torsion_atom_site_label_1
_geom_torsion_atom_site_label_2
_geom_torsion_atom_site_label_3
_geom_torsion_atom_site_label_4
_geom_torsion
O7 B2 O1 B1 -177.89(14)
O2 B2 O1 B1 3.1(2)
O4 B1 O1 B2 -129.34(15)
O6 B1 O1 B2 108.65(15)
O3 B1 O1 B2 -9.6(2)
O3 B3 O2 B2 -1.8(2)
O8 B3 O2 B2 176.93(14)
O7 B2 O2 B3 -175.70(14)
O1 B2 O2 B3 3.4(2)
O8 B3 O3 B1 175.13(14)
O2 B3 O3 B1 -6.2(2)
O4 B1 O3 B3 130.75(14)
O6 B1 O3 B3 -106.88(15)
O1 B1 O3 B3 11.1(2)
O9 B4 O4 B1 173.14(12)
O5 B4 O4 B1 -6.1(2)
O6 B1 O4 B4 5.79(19)
O1 B1 O4 B4 -113.90(15)
O3 B1 O4 B4 126.14(14)
O10 B5 O5 B4 179.28(13)
O6 B5 O5 B4 0.6(2)
O4 B4 O5 B5 2.6(2)
O9 B4 O5 B5 -176.65(13)
O10 B5 O6 B1 -178.99(13)
O5 B5 O6 B1 -0.4(2)
O4 B1 O6 B5 -2.59(19)
O1 B1 O6 B5 117.72(15)
O3 B1 O6 B5 -123.34(14)
N1 C1 C2 C3 21.94(19)
C1 C2 C3 C4 4.6(2)
C2 C3 C4 N1 -29.5(2)
C3 C4 N1 C6 164.32(16)
C3 C4 N1 C5 -73.84(19)
C3 C4 N1 C1 43.57(19)
C2 C1 N1 C6 -161.33(14)
C2 C1 N1 C5 77.25(17)
C2 C1 N1 C4 -40.40(17)
